data_2008601
loop_
_publ_author_name
'Kitamura, Chitoshi'
'Yoneda, Akio'
'Sugiura, Ken-ichi'
'Sakata, Yoshiteru'

_publ_section_title
;
 Bis(2-methyl-8-quinolinolato-<i>N</i>,<i>O</i>)tin(II)
;
_journal_issue 6
_journal_name_full 'Acta Crystallographica Section C'
_journal_page_first 876
_journal_page_last 878
_journal_paper_doi 10.1107/S0108270199002887
_journal_volume 55
_journal_year 1999
_chemical_formula_iupac '[Sn (C10 H8 NO)2]'
_chemical_formula_moiety 'C20 H16 N2 O2 Sn'
_chemical_formula_sum 'C20 H16 N2 O2 Sn'
_chemical_formula_weight 435.05
_chemical_name_systematic
;
Bis(2-methyl-8-quinolinolate)tin(II)
;
_space_group_IT_number 2
_symmetry_cell_setting triclinic
_symmetry_space_group_name_Hall '-P 1'
_symmetry_space_group_name_H-M 'P -1'
_cell_angle_alpha 93.11(2)
_cell_angle_beta 106.85(2)
_cell_angle_gamma 81.92(2)
_cell_formula_units_Z 2
_cell_length_a 9.713(2)
_cell_length_b 12.079(3)
_cell_length_c 7.716(2)
_cell_measurement_reflns_used 25
_cell_measurement_temperature 224.4
_cell_measurement_theta_max 15.0
_cell_measurement_theta_min 14.9
_cell_volume 857.7(4)
_computing_cell_refinement 'MSC/AFC Diffractometer Control Software'
_computing_data_collection
;MSC/AFC Diffractometer Control Software (Molecular Structure Corporation,
 1988)
;
_computing_data_reduction 'TEXSAN (Molecular Structure Corporation, 1995)'
_computing_publication_material TEXSAN
_computing_structure_refinement TEXSAN
_computing_structure_solution 'PATTY in DIRDIF92 (Beurskens et al., 1992)'
_diffrn_measurement_device_type 'Rigaku AFC-7R'
_diffrn_measurement_method \w-2\q
_diffrn_radiation_monochromator graphite
_diffrn_radiation_source 'Rigaku rotating anode'
_diffrn_radiation_type MoK\a
_diffrn_radiation_wavelength 0.7107
_diffrn_reflns_av_R_equivalents 0.016
_diffrn_reflns_av_sigmaI/netI 0.013
_diffrn_reflns_limit_h_max 13
_diffrn_reflns_limit_h_min 0
_diffrn_reflns_limit_k_max 16
_diffrn_reflns_limit_k_min -16
_diffrn_reflns_limit_l_max 10
_diffrn_reflns_limit_l_min -10
_diffrn_reflns_number 5276
_diffrn_reflns_reduction_process 'Lp corrections applied'
_diffrn_reflns_theta_max 30
_diffrn_reflns_theta_min 2.61
_diffrn_standards_decay_% 2.1
_diffrn_standards_interval_count 150
_diffrn_standards_number 3
_exptl_absorpt_coefficient_mu 1.505
_exptl_absorpt_correction_T_max 0.860
_exptl_absorpt_correction_T_min 0.529
_exptl_absorpt_correction_type '\y scan'
_exptl_absorpt_process_details '(North et al., 1968)'
_exptl_crystal_colour yellow
_exptl_crystal_density_diffrn 1.684
_exptl_crystal_density_method 'not measured'
_exptl_crystal_description prism
_exptl_crystal_F_000 432
_exptl_crystal_size_max 0.5
_exptl_crystal_size_mid 0.3
_exptl_crystal_size_min 0.1
_refine_diff_density_max 1.52
_refine_diff_density_min -1.33
_refine_ls_extinction_coef 0.042(3)
_refine_ls_extinction_method 'Zachariasen (1967), type 2, Gaussian isotropic'
_refine_ls_goodness_of_fit_all 1.551
_refine_ls_goodness_of_fit_ref 1.551
_refine_ls_hydrogen_treatment noref
_refine_ls_matrix_type full
_refine_ls_number_constraints 0
_refine_ls_number_parameters 227
_refine_ls_number_reflns 4999
_refine_ls_number_restraints 0
_refine_ls_R_factor_all 0.034
_refine_ls_R_factor_gt 0.031
_refine_ls_shift/su_max 0.001
_refine_ls_shift/su_mean 0.000
_refine_ls_structure_factor_coef Fsqd
_refine_ls_weighting_details 'w = 1/[\s^2^(Fo^2^) + 0.00250(Fo^2^)^2^]'
_refine_ls_weighting_scheme calc
_refine_ls_wR_factor_all 0.089
_refine_ls_wR_factor_ref 0.089
_reflns_number_gt 4710
_reflns_number_total 4999
_reflns_observed_criterion I>0
_cod_data_source_file ob1007.cif
_cod_data_source_block I
_cod_original_cell_volume 857.7(3)
_cod_database_code 2008601

loop_
_symmetry_equiv_pos_as_xyz
x,y,z
-x,-y,-z

loop_
_atom_site_label
_atom_site_fract_x
_atom_site_fract_y
_atom_site_fract_z
_atom_site_U_iso_or_equiv
_atom_site_adp_type
_atom_site_refinement_flags
_atom_site_occupancy
_atom_site_disorder_assembly
_atom_site_disorder_group
_atom_site_type_symbol
Sn1 .134630(10) .122482(9) .09215(2) .03352(5) Uani . 1.00 . . Sn
O1 -.0190(2) .19330(10) .2233(2) .0386(4) Uani . 1.00 . . O
O2 .2855(2) .23620(10) .1902(3) .0431(4) Uani . 1.00 . . O
N1 .0058(2) .28850(10) -.0740(2) .0303(3) Uani . 1.00 . . N
N2 .2615(2) .0742(2) .4031(3) .0345(4) Uani . 1.00 . . N
C1 .0224(2) .3333(2) -.2181(3) .0344(4) Uani . 1.00 . . C
C2 -.0610(3) .4351(2) -.2877(3) .0393(5) Uani . 1.00 . . C
C3 -.1586(2) .4895(2) -.2069(3) .0373(5) Uani . 1.00 . . C
C4 -.1805(2) .4426(2) -.0541(3) .0324(4) Uani . 1.00 . . C
C5 -.2804(2) .4919(2) .0383(3) .0413(5) Uani . 1.00 . . C
C6 -.2915(3) .4400(2) .1852(4) .0457(6) Uani . 1.00 . . C
C7 -.2050(3) .3388(2) .2488(3) .0413(5) Uani . 1.00 . . C
C8 -.1047(2) .2871(2) .1642(3) .0323(4) Uani . 1.00 . . C
C9 -.0935(2) .34070(10) .0082(2) .0286(4) Uani . 1.00 . . C
C10 .1316(3) .2754(2) -.3055(4) .0476(6) Uani . 1.00 . . C
C11 .2461(3) -.0075(2) .5027(3) .0418(5) Uani . 1.00 . . C
C12 .3361(3) -.0226(3) .6815(4) .0550(7) Uani . 1.00 . . C
C13 .4378(4) .0468(3) .7544(4) .0600(8) Uani . 1.00 . . C
C14 .4534(3) .1360(3) .6535(3) .0484(6) Uani . 1.00 . . C
C15 .5515(3) .2150(4) .7202(5) .0635(9) Uani . 1.00 . . C
C16 .5587(4) .2966(4) .6068(6) .0681(10) Uani . 1.00 . . C
C17 .4703(3) .3041(2) .4277(4) .0523(7) Uani . 1.00 . . C
C18 .3711(2) .2301(2) .3573(3) .0381(5) Uani . 1.00 . . C
C19 .3623(2) .1442(2) .4749(3) .0357(4) Uani . 1.00 . . C
C20 .1332(4) -.0814(2) .4194(5) .0544(7) Uani . 1.00 . . C
H1 -.0487 .4657 -.3922 .0472 Uiso . 1.00 . . H
H2 -.2121 .5590 -.2527 .0448 Uiso . 1.00 . . H
H3 -.3393 .5605 -.0016 .0496 Uiso . 1.00 . . H
H4 -.3595 .4730 .2462 .0549 Uiso . 1.00 . . H
H5 -.2155 .3052 .3520 .0496 Uiso . 1.00 . . H
H6 .1082 .2027 -.3447 .0571 Uiso . 1.00 . . H
H7 .1310 .3171 -.4068 .0571 Uiso . 1.00 . . H
H8 .2253 .2697 -.2208 .0571 Uiso . 1.00 . . H
H9 .3258 -.0816 .7517 .0660 Uiso . 1.00 . . H
H10 .4989 .0351 .8745 .0720 Uiso . 1.00 . . H
H11 .6115 .2118 .8419 .0762 Uiso . 1.00 . . H
H12 .6253 .3492 .6511 .0817 Uiso . 1.00 . . H
H13 .4787 .3613 .3530 .0628 Uiso . 1.00 . . H
H14 .0405 -.0378 .3856 .0653 Uiso . 1.00 . . H
H15 .1527 -.1177 .3151 .0653 Uiso . 1.00 . . H
H16 .1346 -.1359 .5043 .0653 Uiso . 1.00 . . H

loop_
_atom_site_aniso_label
_atom_site_aniso_U_11
_atom_site_aniso_U_22
_atom_site_aniso_U_33
_atom_site_aniso_U_12
_atom_site_aniso_U_13
_atom_site_aniso_U_23
Sn1 .04158(10) .02834(9) .03017(9) -.00409(5) .00952(6) .00016(5)
O1 .0435(8) .0398(7) .0338(7) .0019(6) .0145(6) .0105(6)
O2 .0430(8) .0412(8) .0430(8) -.0120(6) .0033(6) .0125(6)
N1 .0346(7) .0301(7) .0258(7) -.0066(6) .0066(6) .0001(5)
N2 .0364(8) .0319(8) .0347(8) -.0002(6) .0101(6) .0057(6)
C1 .0435(10) .0332(9) .0287(8) -.0104(7) .0115(7) -.0013(6)
C2 .0500(10) .0366(10) .0315(9) -.0118(8) .0079(8) .0071(7)
C3 .0395(9) .0318(9) .0371(10) -.0073(7) .0026(7) .0067(7)
C4 .0307(8) .0303(8) .0323(9) -.0067(6) .0014(6) .0006(6)
C5 .0358(9) .0377(10) .0480(10) -.0010(7) .0094(8) .0016(8)
C6 .0400(10) .0490(10) .0500(10) .0001(9) .0187(9) .0007(10)
C7 .0420(10) .0450(10) .0410(10) -.0048(8) .0168(8) .0031(8)
C8 .0335(8) .0346(9) .0288(8) -.0055(7) .0080(6) .0020(6)
C9 .0304(7) .0287(8) .0247(7) -.0065(6) .0036(6) -.0005(6)
C10 .0630(10) .0460(10) .0430(10) -.0070(10) .0290(10) -.0002(9)
C11 .0490(10) .0359(10) .0430(10) .0026(8) .0180(9) .0096(8)
C12 .062(2) .058(2) .0450(10) .0040(10) .0160(10) .0210(10)
C13 .0560(10) .082(2) .0370(10) .0020(10) .0070(10) .0160(10)
C14 .0370(10) .065(2) .0380(10) .0007(10) .0047(8) .0022(10)
C15 .0430(10) .088(2) .050(2) -.0160(10) -.0030(10) -.0050(10)
C16 .0450(10) .078(2) .073(2) -.0270(10) -.0030(10) -.007(2)
C17 .0360(10) .0520(10) .066(2) -.0133(9) .0050(10) .0030(10)
C18 .0318(8) .0369(9) .0440(10) -.0034(7) .0069(7) .0047(8)
C19 .0319(8) .0372(9) .0355(9) .0013(7) .0076(7) .0033(7)
C20 .063(2) .0430(10) .063(2) -.0120(10) .0200(10) .0130(10)

loop_
_atom_type_symbol
_atom_type_description
_atom_type_scat_dispersion_real
_atom_type_scat_dispersion_imag
_atom_type_scat_source
C C 0.003 0.002
;International Tables for Crystallography
(1992, Vol. C, Tables 4.2.6.8 and 6.1.1.1)
;
H H 0.000 0.000
;International Tables for Crystallography
(1992, Vol. C, Table 6.1.1.2)
;
N N 0.006 0.003
;International Tables for Crystallography
(1992, Vol. C, Tables 4.2.6.8 and 6.1.1.1)
;
O O 0.011 0.006
;International Tables for Crystallography
(1992, Vol. C, Tables 4.2.6.8 and 6.1.1.1)
;
Sn Sn -0.654 1.425
;International Tables for Crystallography
(1992, Vol. C, Tables 4.2.6.8 and 6.1.1.1)
;

loop_
_geom_angle_atom_site_label_1
_geom_angle_atom_site_label_2
_geom_angle_atom_site_label_3
_geom_angle_site_symmetry_1
_geom_angle_site_symmetry_2
_geom_angle_site_symmetry_3
_geom_angle
_geom_angle_publ_flag
O1 Sn1 O2 1_555 1_555 1_555 97.43(7) yes
O1 Sn1 N1 1_555 1_555 1_555 73.13(6) yes
O1 Sn1 N2 1_555 1_555 1_555 79.13(6) yes
O2 Sn1 N1 1_555 1_555 1_555 79.19(6) yes
O2 Sn1 N2 1_555 1_555 1_555 72.90(7) yes
N1 Sn1 N2 1_555 1_555 1_555 137.32(6) yes
Sn1 O1 C8 1_555 1_555 1_555 120.6(2) no
Sn1 O2 C18 1_555 1_555 1_555 120.8(2) no
Sn1 N1 C1 1_555 1_555 1_555 130.30(10) no
Sn1 N1 C9 1_555 1_555 1_555 109.80(10) no
C1 N1 C9 1_555 1_555 1_555 119.9(2) no
N1 C1 C2 1_555 1_555 1_555 120.6(2) no
N1 C1 C10 1_555 1_555 1_555 119.1(2) no
C2 C1 C10 1_555 1_555 1_555 120.3(2) no
C1 C2 C3 1_555 1_555 1_555 120.7(2) no
C1 C2 H1 1_555 1_555 1_555 119.63 no
C3 C2 H1 1_555 1_555 1_555 119.63 no
C2 C3 C4 1_555 1_555 1_555 119.9(2) no
C2 C3 H2 1_555 1_555 1_555 120.05 no
C4 C3 H2 1_555 1_555 1_555 120.05 no
C3 C4 C5 1_555 1_555 1_555 124.3(2) no
C3 C4 C9 1_555 1_555 1_555 116.4(2) no
C5 C4 C9 1_555 1_555 1_555 119.3(2) no
C4 C5 C6 1_555 1_555 1_555 119.4(2) no
C4 C5 H3 1_555 1_555 1_555 120.30 no
C6 C5 H3 1_555 1_555 1_555 120.30 no
C5 C6 C7 1_555 1_555 1_555 121.7(3) no
C5 C6 H4 1_555 1_555 1_555 119.14 no
C7 C6 H4 1_555 1_555 1_555 119.14 no
C6 C7 C8 1_555 1_555 1_555 121.3(2) no
C6 C7 H5 1_555 1_555 1_555 119.33 no
C8 C7 H5 1_555 1_555 1_555 119.33 no
O1 C8 C7 1_555 1_555 1_555 122.8(2) no
O1 C8 C9 1_555 1_555 1_555 119.9(2) no
C7 C8 C9 1_555 1_555 1_555 117.2(2) no
N1 C9 C4 1_555 1_555 1_555 122.5(2) no
N1 C9 C8 1_555 1_555 1_555 116.5(2) no
C4 C9 C8 1_555 1_555 1_555 121.0(2) no
C1 C10 H6 1_555 1_555 1_555 109.47 no
C1 C10 H7 1_555 1_555 1_555 109.47 no
C1 C10 H8 1_555 1_555 1_555 109.47 no
N2 C11 C12 1_555 1_555 1_555 120.0(2) no
N2 C11 C20 1_555 1_555 1_555 118.3(2) no
C12 C11 C20 1_555 1_555 1_555 121.7(3) no
C11 C12 C13 1_555 1_555 1_555 120.3(3) no
C11 C12 H9 1_555 1_555 1_555 119.83 no
C13 C12 H9 1_555 1_555 1_555 119.83 no
C12 C13 C14 1_555 1_555 1_555 120.8(2) no
C12 C13 H10 1_555 1_555 1_555 119.61 no
C14 C13 H10 1_555 1_555 1_555 119.62 no
C13 C14 C15 1_555 1_555 1_555 124.8(3) no
C13 C14 C19 1_555 1_555 1_555 115.6(3) no
C15 C14 C19 1_555 1_555 1_555 119.6(3) no
C14 C15 C16 1_555 1_555 1_555 119.1(3) no
C14 C15 H11 1_555 1_555 1_555 120.43 no
C16 C15 H11 1_555 1_555 1_555 120.43 no
C15 C16 C17 1_555 1_555 1_555 121.6(3) no
C15 C16 H12 1_555 1_555 1_555 119.19 no
C17 C16 H12 1_555 1_555 1_555 119.18 no
C16 C17 C18 1_555 1_555 1_555 121.4(3) no
C16 C17 H13 1_555 1_555 1_555 119.32 no
C18 C17 H13 1_555 1_555 1_555 119.32 no
O2 C18 C17 1_555 1_555 1_555 122.6(2) no
O2 C18 C19 1_555 1_555 1_555 119.9(2) no
C17 C18 C19 1_555 1_555 1_555 117.6(2) no
N2 C19 C14 1_555 1_555 1_555 123.1(2) no
N2 C19 C18 1_555 1_555 1_555 116.2(2) no
C14 C19 C18 1_555 1_555 1_555 120.6(2) no
C11 C20 H14 1_555 1_555 1_555 109.47 no
C11 C20 H15 1_555 1_555 1_555 109.47 no
C11 C20 H16 1_555 1_555 1_555 109.47 no

loop_
_geom_bond_atom_site_label_1
_geom_bond_atom_site_label_2
_geom_bond_site_symmetry_1
_geom_bond_site_symmetry_2
_geom_bond_distance
_geom_bond_publ_flag
Sn1 O1 1_555 1_555 2.099(2) yes
Sn1 O2 1_555 1_555 2.102(2) yes
Sn1 N1 1_555 1_555 2.424(2) yes
Sn1 N2 1_555 1_555 2.419(2) yes
O1 C8 1_555 1_555 1.324(2) no
O2 C18 1_555 1_555 1.316(3) no
N1 C1 1_555 1_555 1.323(3) no
N1 C9 1_555 1_555 1.368(3) no
N2 C11 1_555 1_555 1.334(3) no
N2 C19 1_555 1_555 1.359(3) no
C1 C2 1_555 1_555 1.412(3) no
C1 C10 1_555 1_555 1.491(4) no
C2 C3 1_555 1_555 1.358(4) no
C2 H1 1_555 1_555 .950 no
C3 C4 1_555 1_555 1.417(3) no
C3 H2 1_555 1_555 .950 no
C4 C5 1_555 1_555 1.413(4) no
C4 C9 1_555 1_555 1.413(3) no
C5 C6 1_555 1_555 1.363(4) no
C5 H3 1_555 1_555 .950 no
C6 C7 1_555 1_555 1.407(3) no
C6 H4 1_555 1_555 .950 no
C7 C8 1_555 1_555 1.385(3) no
C7 H5 1_555 1_555 .950 no
C8 C9 1_555 1_555 1.435(3) no
C10 H6 1_555 1_555 .950 no
C10 H7 1_555 1_555 .950 no
C10 H8 1_555 1_555 .950 no
C11 C12 1_555 1_555 1.409(4) no
C11 C20 1_555 1_555 1.488(4) no
C12 C13 1_555 1_555 1.362(5) no
C12 H9 1_555 1_555 .950 no
C13 C14 1_555 1_555 1.413(5) no
C13 H10 1_555 1_555 .950 no
C14 C15 1_555 1_555 1.415(5) no
C14 C19 1_555 1_555 1.406(3) no
C15 C16 1_555 1_555 1.375(6) no
C15 H11 1_555 1_555 .950 no
C16 C17 1_555 1_555 1.400(5) no
C16 H12 1_555 1_555 .950 no
C17 C18 1_555 1_555 1.382(4) no
C17 H13 1_555 1_555 .950 no
C18 C19 1_555 1_555 1.442(3) no
C20 H14 1_555 1_555 .950 no
C20 H15 1_555 1_555 .950 no
C20 H16 1_555 1_555 .950 no
